data_1568082
loop_
_publ_author_name
'Hegg, Alexander S.'
'Mercado, Brandon Q.'
'Miller, Alexander J. M.'
'Holland, Patrick L.'

_publ_section_title
;
 Catalytic reduction of dinitrogen to ammonia using molybdenum porphyrin
 complexes.
;
_journal_issue 0
_journal_name_full 'Faraday discussions'
_journal_page_first 429
_journal_page_last 449
_journal_paper_doi 10.1039/d2fd00166g
_journal_volume 243
_journal_year 2023
_chemical_formula_moiety 'C56 H52 Mo N4 O, 0.5(C7 H8)'
_chemical_formula_sum 'C59.5 H56 Mo N4 O'
_chemical_formula_weight 939.02
_space_group_crystal_system triclinic
_space_group_IT_number 2
_space_group_name_Hall '-P 1'
_space_group_name_H-M_alt 'P -1'
_atom_sites_solution_hydrogens geom
_atom_sites_solution_primary SHELXT
_atom_sites_solution_secondary difmap
_audit_creation_method SHELXL-2014/7
_audit_update_record
;
2022-11-22 deposited with the CCDC.	2022-11-30 downloaded from the CCDC.
;
_cell_angle_alpha 93.563(3)
_cell_angle_beta 98.612(3)
_cell_angle_gamma 99.221(3)
_cell_formula_units_Z 2
_cell_length_a 11.8219(4)
_cell_length_b 13.2826(4)
_cell_length_c 16.6908(5)
_cell_measurement_reflns_used 39328
_cell_measurement_temperature 93(2)
_cell_measurement_theta_max 66.5590
_cell_measurement_theta_min 2.6210
_cell_volume 2547.86(14)
_computing_cell_refinement 'CrysAlisPro 1.171.41.93a (Rigaku OD, 2020)'
_computing_data_collection 'CrysAlisPro 1.171.41.93a (Rigaku OD, 2020)'
_computing_data_reduction 'CrysAlisPro 1.171.41.93a (Rigaku OD, 2020)'
_computing_molecular_graphics 'Olex2 (Dolomanov et al., 2009)'
_computing_publication_material 'CIFTAB-2014/2 (Sheldrick, 2014)'
_computing_structure_refinement 'SHELXL-2014/7 (Sheldrick, 2014)'
_computing_structure_solution 'SHELXT-2014/5 (Sheldrick, 2014)'
_diffrn_ambient_temperature 93(2)
_diffrn_measured_fraction_theta_full 0.988
_diffrn_measured_fraction_theta_max 0.988
_diffrn_measurement_device_type 'Rigaku Saturn 944+ CCD'
_diffrn_measurement_method '\w scans'
_diffrn_radiation_type CuK\a
_diffrn_radiation_wavelength 1.54184
_diffrn_reflns_av_R_equivalents 0.0729
_diffrn_reflns_av_unetI/netI 0.0311
_diffrn_reflns_Laue_measured_fraction_full 0.988
_diffrn_reflns_Laue_measured_fraction_max 0.988
_diffrn_reflns_limit_h_max 14
_diffrn_reflns_limit_h_min -14
_diffrn_reflns_limit_k_max 15
_diffrn_reflns_limit_k_min -15
_diffrn_reflns_limit_l_max 19
_diffrn_reflns_limit_l_min -19
_diffrn_reflns_number 94134
_diffrn_reflns_point_group_measured_fraction_full 0.988
_diffrn_reflns_point_group_measured_fraction_max 0.988
_diffrn_reflns_theta_full 66.600
_diffrn_reflns_theta_max 66.600
_diffrn_reflns_theta_min 2.688
_diffrn_source 'microfocus rotating anode'
_exptl_absorpt_coefficient_mu 2.432
_exptl_absorpt_correction_T_max 1.00000
_exptl_absorpt_correction_T_min 0.73172
_exptl_absorpt_correction_type multi-scan
_exptl_absorpt_process_details
;
CrysAlisPro 1.171.41.93a (Rigaku Oxford Diffraction, 2020)
Empirical absorption correction using spherical harmonics,
implemented in SCALE3 ABSPACK scaling algorithm.
;
_exptl_crystal_colour Purple
_exptl_crystal_density_diffrn 1.224
_exptl_crystal_description Block
_exptl_crystal_F_000 982
_exptl_crystal_size_max 0.100
_exptl_crystal_size_mid 0.020
_exptl_crystal_size_min 0.010
_refine_diff_density_max 1.063
_refine_diff_density_min -1.156
_refine_diff_density_rms 0.128
_refine_ls_extinction_method none
_refine_ls_goodness_of_fit_ref 1.057
_refine_ls_hydrogen_treatment constr
_refine_ls_matrix_type full
_refine_ls_number_parameters 667
_refine_ls_number_reflns 8891
_refine_ls_number_restraints 84
_refine_ls_restrained_S_all 1.052
_refine_ls_R_factor_all 0.0709
_refine_ls_R_factor_gt 0.0639
_refine_ls_shift/su_max 0.000
_refine_ls_shift/su_mean 0.000
_refine_ls_structure_factor_coef Fsqd
_refine_ls_weighting_details 'w=1/[\s^2^(Fo^2^)+(0.1180P)^2^+7.7398P] where P=(Fo^2^+2Fc^2^)/3'
_refine_ls_weighting_scheme calc
_refine_ls_wR_factor_gt 0.1897
_refine_ls_wR_factor_ref 0.1955
_reflns_Friedel_coverage 0.000
_reflns_number_gt 7876
_reflns_number_total 8891
_reflns_threshold_expression 'I > 2\s(I)'
_cod_data_source_file d2fd00166g2.cif
_cod_data_source_block 007a-22176
_cod_depositor_comments 'Adding full bibliography for 1568082--1568083.cif.'
_cod_original_formula_sum 'C59.50 H56 Mo N4 O'
_cod_database_code 1568082
_shelx_shelxl_version_number 2014/7
_shelx_space_group_comment
;
The symmetry employed for this shelxl refinement is uniquely defined
by the following loop, which should always be used as a source of
symmetry information in preference to the above space-group names.
They are only intended as comments.
;
_shelx_estimated_absorpt_t_min 0.793
_shelx_estimated_absorpt_t_max 0.976

loop_
_space_group_symop_operation_xyz
'x, y, z'
'-x, -y, -z'

loop_
_atom_site_label
_atom_site_type_symbol
_atom_site_fract_x
_atom_site_fract_y
_atom_site_fract_z
_atom_site_U_iso_or_equiv
_atom_site_adp_type
_atom_site_occupancy
_atom_site_site_symmetry_order
_atom_site_calc_flag
_atom_site_refinement_flags_posn
_atom_site_refinement_flags_adp
_atom_site_refinement_flags_occupancy
_atom_site_disorder_assembly
_atom_site_disorder_group
Mo1 Mo 0.20331(3) 0.48527(3) 0.30846(2) 0.02857(16) Uani 1 1 d . . . . .
O1 O 0.0702(3) 0.5123(3) 0.2927(2) 0.0373(8) Uani 1 1 d . . . . .
N1 N 0.2011(3) 0.3416(3) 0.2422(2) 0.0224(8) Uani 1 1 d . . . . .
N2 N 0.2864(3) 0.5492(3) 0.2155(2) 0.0217(7) Uani 1 1 d . . . . .
N3 N 0.3080(3) 0.6086(3) 0.3864(2) 0.0198(7) Uani 1 1 d . . . . .
N4 N 0.2229(3) 0.4009(3) 0.4130(2) 0.0197(7) Uani 1 1 d . . . . .
C1 C 0.2237(4) 0.4048(4) 0.1085(3) 0.0239(9) Uani 1 1 d . . . . .
C2 C 0.2685(4) 0.5071(3) 0.1360(3) 0.0224(9) Uani 1 1 d . . . . .
C3 C 0.3086(4) 0.5844(4) 0.0851(3) 0.0265(10) Uani 1 1 d . . . . .
H3 H 0.3059 0.5755 0.0279 0.032 Uiso 1 1 calc R U . . .
C4 C 0.3508(4) 0.6720(4) 0.1337(3) 0.0261(9) Uani 1 1 d . . . . .
H4 H 0.3840 0.7357 0.1171 0.031 Uiso 1 1 calc R U . . .
C5 C 0.3358(4) 0.6500(3) 0.2156(3) 0.0223(9) Uani 1 1 d . . . . .
C6 C 0.3683(4) 0.7217(3) 0.2829(3) 0.0231(9) Uani 1 1 d . . . . .
C7 C 0.3570(4) 0.7007(3) 0.3635(3) 0.0219(9) Uani 1 1 d . . . . .
C8 C 0.3984(4) 0.7720(3) 0.4333(3) 0.0256(9) Uani 1 1 d . . . . .
H8 H 0.4375 0.8404 0.4338 0.031 Uiso 1 1 calc R U . . .
C9 C 0.3713(4) 0.7235(3) 0.4991(3) 0.0252(9) Uani 1 1 d . . . . .
H9 H 0.3865 0.7521 0.5540 0.030 Uiso 1 1 calc R U . . .
C10 C 0.3155(4) 0.6213(3) 0.4703(3) 0.0224(9) Uani 1 1 d . . . . .
C11 C 0.2786(4) 0.5455(3) 0.5197(3) 0.0215(9) Uani 1 1 d . . . . .
C12 C 0.2395(4) 0.4432(3) 0.4923(3) 0.0219(9) Uani 1 1 d . . . . .
C13 C 0.2154(4) 0.3632(4) 0.5447(3) 0.0265(10) Uani 1 1 d . . . . .
H13 H 0.2179 0.3718 0.6019 0.032 Uiso 1 1 calc R U . . .
C14 C 0.1883(4) 0.2734(4) 0.4973(3) 0.0254(9) Uani 1 1 d . . . . .
H14 H 0.1702 0.2071 0.5153 0.030 Uiso 1 1 calc R U . . .
C15 C 0.1921(4) 0.2968(3) 0.4150(3) 0.0232(9) Uani 1 1 d . . . . .
C16 C 0.1684(4) 0.2236(3) 0.3484(3) 0.0230(9) Uani 1 1 d . . . . .
C17 C 0.1729(4) 0.2456(3) 0.2683(3) 0.0230(9) Uani 1 1 d . . . . .
C18 C 0.1515(4) 0.1700(4) 0.1996(3) 0.0293(10) Uani 1 1 d . . . . .
H18 H 0.1313 0.0980 0.2009 0.035 Uiso 1 1 calc R U . . .
C19 C 0.1655(4) 0.2207(4) 0.1328(3) 0.0288(10) Uani 1 1 d . . . . .
H19 H 0.1560 0.1908 0.0785 0.035 Uiso 1 1 calc R U . . .
C20 C 0.1976(4) 0.3281(3) 0.1591(3) 0.0245(9) Uani 1 1 d . . . . .
C21 C 0.2009(4) 0.3781(3) 0.0182(3) 0.0253(9) Uani 1 1 d . . . . .
C22 C 0.2912(4) 0.3652(4) -0.0242(3) 0.0283(10) Uani 1 1 d . . . . .
C23 C 0.2673(5) 0.3504(4) -0.1097(3) 0.0357(11) Uani 1 1 d . . . . .
H23 H 0.3286 0.3425 -0.1392 0.043 Uiso 1 1 calc R U . . .
C24 C 0.1566(5) 0.3473(4) -0.1516(3) 0.0359(12) Uani 1 1 d . . . . .
C25 C 0.0675(5) 0.3561(4) -0.1079(3) 0.0325(11) Uani 1 1 d . . . . .
H25 H -0.0090 0.3527 -0.1365 0.039 Uiso 1 1 calc R U . . .
C26 C 0.0867(4) 0.3699(4) -0.0233(3) 0.0282(10) Uani 1 1 d . . . . .
C27 C 0.4123(4) 0.3658(5) 0.0198(3) 0.0381(12) Uani 1 1 d . . . . .
H27A H 0.4443 0.4342 0.0468 0.057 Uiso 1 1 calc R U . . .
H27B H 0.4615 0.3479 -0.0194 0.057 Uiso 1 1 calc R U . . .
H27C H 0.4099 0.3157 0.0604 0.057 Uiso 1 1 calc R U . . .
C28 C 0.1333(6) 0.3343(5) -0.2436(3) 0.0512(16) Uani 1 1 d . . . . .
H28A H 0.2035 0.3631 -0.2647 0.077 Uiso 1 1 calc R U . . .
H28B H 0.0698 0.3702 -0.2636 0.077 Uiso 1 1 calc R U . . .
H28C H 0.1114 0.2614 -0.2621 0.077 Uiso 1 1 calc R U . . .
C29 C -0.0138(4) 0.3752(4) 0.0224(3) 0.0329(11) Uani 1 1 d . . . . .
H29A H -0.0268 0.3141 0.0522 0.049 Uiso 1 1 calc R U . . .
H29B H -0.0840 0.3783 -0.0162 0.049 Uiso 1 1 calc R U . . .
H29C H 0.0043 0.4365 0.0610 0.049 Uiso 1 1 calc R U . . .
C30 C 0.4165(4) 0.8293(3) 0.2686(3) 0.0246(9) Uani 1 1 d . . . . .
C31 C 0.3398(4) 0.8941(4) 0.2385(3) 0.0305(10) Uani 1 1 d . . . . .
C32 C 0.3869(5) 0.9934(4) 0.2243(3) 0.0404(12) Uani 1 1 d . . . . .
H32 H 0.3357 1.0376 0.2039 0.048 Uiso 1 1 calc R U . . .
C33 C 0.5043(6) 1.0299(4) 0.2384(4) 0.0469(14) Uani 1 1 d . . . . .
C34 C 0.5789(5) 0.9634(4) 0.2677(4) 0.0445(13) Uani 1 1 d . . . . .
H34 H 0.6603 0.9870 0.2774 0.053 Uiso 1 1 calc R U . . .
C35 C 0.5369(4) 0.8643(4) 0.2829(3) 0.0337(11) Uani 1 1 d . . . . .
C36 C 0.2120(4) 0.8582(4) 0.2207(3) 0.0357(11) Uani 1 1 d . . . . .
H36A H 0.1920 0.8157 0.1688 0.054 Uiso 1 1 calc R U . . .
H36B H 0.1722 0.9175 0.2172 0.054 Uiso 1 1 calc R U . . .
H36C H 0.1875 0.8179 0.2642 0.054 Uiso 1 1 calc R U . . .
C37 C 0.5520(8) 1.1383(5) 0.2239(5) 0.074(2) Uani 1 1 d . . . . .
H37A H 0.4895 1.1698 0.1958 0.111 Uiso 1 1 calc R U . . .
H37B H 0.6133 1.1379 0.1904 0.111 Uiso 1 1 calc R U . . .
H37C H 0.5842 1.1777 0.2762 0.111 Uiso 1 1 calc R U . . .
C38 C 0.6199(5) 0.7947(5) 0.3138(4) 0.0459(14) Uani 1 1 d . . . . .
H38A H 0.6185 0.7881 0.3718 0.069 Uiso 1 1 calc R U . . .
H38B H 0.6986 0.8238 0.3060 0.069 Uiso 1 1 calc R U . . .
H38C H 0.5964 0.7270 0.2836 0.069 Uiso 1 1 calc R U . . .
C39 C 0.2845(4) 0.5745(3) 0.6089(3) 0.0216(9) Uani 1 1 d . . . . .
C40 C 0.1865(4) 0.6018(3) 0.6365(3) 0.0227(9) Uani 1 1 d . . . . .
C41 C 0.1894(4) 0.6230(3) 0.7202(3) 0.0250(9) Uani 1 1 d . . . . .
H41 H 0.1234 0.6423 0.7390 0.030 Uiso 1 1 calc R U . . .
C42 C 0.2862(4) 0.6165(3) 0.7757(3) 0.0263(10) Uani 1 1 d . . . . .
C43 C 0.3830(4) 0.5897(4) 0.7473(3) 0.0286(10) Uani 1 1 d . . . . .
H43 H 0.4503 0.5857 0.7852 0.034 Uiso 1 1 calc R U . . .
C44 C 0.3836(4) 0.5688(4) 0.6649(3) 0.0274(10) Uani 1 1 d . . . . .
C45 C 0.0759(4) 0.6033(4) 0.5786(3) 0.0305(10) Uani 1 1 d . . . . .
H45A H 0.0950 0.6257 0.5266 0.046 Uiso 1 1 calc R U . . .
H45B H 0.0315 0.6507 0.6019 0.046 Uiso 1 1 calc R U . . .
H45C H 0.0294 0.5343 0.5696 0.046 Uiso 1 1 calc R U . . .
C46 C 0.2856(5) 0.6369(4) 0.8658(3) 0.0375(12) Uani 1 1 d . . . . .
H46A H 0.2585 0.7017 0.8759 0.056 Uiso 1 1 calc R U . . .
H46B H 0.3644 0.6410 0.8956 0.056 Uiso 1 1 calc R U . . .
H46C H 0.2335 0.5811 0.8841 0.056 Uiso 1 1 calc R U . . .
C47 C 0.4897(5) 0.5388(5) 0.6358(3) 0.0423(13) Uani 1 1 d . . . . .
H47A H 0.4691 0.4703 0.6069 0.063 Uiso 1 1 calc R U . . .
H47B H 0.5504 0.5386 0.6826 0.063 Uiso 1 1 calc R U . . .
H47C H 0.5181 0.5881 0.5990 0.063 Uiso 1 1 calc R U . . .
C48 C 0.1430(4) 0.1141(3) 0.3661(3) 0.0253(9) Uani 1 1 d . . . . .
C49 C 0.2356(4) 0.0664(3) 0.3969(3) 0.0264(9) Uani 1 1 d . . . . .
C50 C 0.2121(4) -0.0342(4) 0.4172(3) 0.0313(10) Uani 1 1 d . . . . .
H50 H 0.2750 -0.0663 0.4385 0.038 Uiso 1 1 calc R U . . .
C51 C 0.1004(4) -0.0887(4) 0.4074(3) 0.0325(11) Uani 1 1 d . . . . .
C52 C 0.0101(4) -0.0407(4) 0.3754(3) 0.0351(11) Uani 1 1 d . . . . .
H52 H -0.0670 -0.0778 0.3671 0.042 Uiso 1 1 calc R U . . .
C53 C 0.0284(4) 0.0598(4) 0.3550(3) 0.0309(10) Uani 1 1 d . . . . .
C54 C 0.3594(4) 0.1224(4) 0.4090(3) 0.0338(11) Uani 1 1 d . . . . .
H54A H 0.3733 0.1565 0.3601 0.051 Uiso 1 1 calc R U . . .
H54B H 0.4126 0.0734 0.4190 0.051 Uiso 1 1 calc R U . . .
H54C H 0.3726 0.1736 0.4558 0.051 Uiso 1 1 calc R U . . .
C55 C 0.0798(5) -0.1973(4) 0.4299(4) 0.0427(13) Uani 1 1 d . . . . .
H55A H 0.0911 -0.1975 0.4893 0.064 Uiso 1 1 calc R U . . .
H55B H 0.1347 -0.2352 0.4081 0.064 Uiso 1 1 calc R U . . .
H55C H 0.0002 -0.2300 0.4070 0.064 Uiso 1 1 calc R U . . .
C56 C -0.0731(5) 0.1089(4) 0.3221(4) 0.0464(14) Uani 1 1 d . . . . .
H56A H -0.0880 0.0976 0.2626 0.070 Uiso 1 1 calc R U . . .
H56B H -0.0553 0.1826 0.3384 0.070 Uiso 1 1 calc R U . . .
H56C H -0.1420 0.0785 0.3438 0.070 Uiso 1 1 calc R U . . .
C1A C -0.021(3) 0.111(2) -0.0518(14) 0.119(6) Uani 0.25 1 d G U P A -1
H1AA H -0.0675 0.1582 -0.0771 0.179 Uiso 0.25 1 calc R U P A -1
H1AB H 0.0508 0.1495 -0.0194 0.179 Uiso 0.25 1 calc R U P A -1
H1AC H -0.0008 0.0654 -0.0942 0.179 Uiso 0.25 1 calc R U P A -1
C1B C -0.088(2) 0.0478(13) 0.0022(10) 0.115(6) Uani 0.25 1 d G U P A -1
C1C C -0.041(2) -0.0259(16) 0.0455(13) 0.115(6) Uani 0.25 1 d G U P A -1
H1C H 0.0360 -0.0353 0.0417 0.138 Uiso 0.25 1 calc R U P A -1
C1D C -0.105(3) -0.0858(14) 0.0941(12) 0.115(6) Uani 0.25 1 d G U P A -1
H1D H -0.0709 -0.1358 0.1231 0.138 Uiso 0.25 1 calc R U P A -1
C1E C -0.217(3) -0.0728(18) 0.1003(12) 0.115(6) Uani 0.25 1 d G U P A -1
H1E H -0.2607 -0.1138 0.1334 0.138 Uiso 0.25 1 calc R U P A -1
C1F C -0.265(2) 0.001(2) 0.0577(15) 0.116(6) Uani 0.25 1 d G U P A -1
H1F H -0.3423 0.0100 0.0618 0.139 Uiso 0.25 1 calc R U P A -1
C1G C -0.201(2) 0.0602(15) 0.0092(13) 0.116(6) Uani 0.25 1 d G U P A -1
H1G H -0.2353 0.1102 -0.0197 0.139 Uiso 0.25 1 calc R U P A -1
C1H C -0.097(2) -0.0721(15) 0.1334(16) 0.086(5) Uani 0.25 1 d G U P B -2
H1HA H -0.1306 -0.1407 0.1458 0.129 Uiso 0.25 1 calc R U P B -2
H1HB H -0.0332 -0.0766 0.1032 0.129 Uiso 0.25 1 calc R U P B -2
H1HC H -0.0686 -0.0285 0.1842 0.129 Uiso 0.25 1 calc R U P B -2
C1I C -0.1892(16) -0.0268(10) 0.0829(10) 0.083(4) Uani 0.25 1 d G U P B -2
C1J C -0.1643(16) 0.0708(11) 0.0570(12) 0.083(4) Uani 0.25 1 d G U P B -2
H1J H -0.0876 0.1085 0.0705 0.099 Uiso 0.25 1 calc R U P B -2
C1K C -0.2496(19) 0.1139(10) 0.0118(13) 0.082(4) Uani 0.25 1 d G U P B -2
H1K H -0.2310 0.1805 -0.0053 0.099 Uiso 0.25 1 calc R U P B -2
C1L C -0.3619(17) 0.0597(12) -0.0085(12) 0.083(4) Uani 0.25 1 d G U P B -2
H1L H -0.4205 0.0891 -0.0394 0.099 Uiso 0.25 1 calc R U P B -2
C1M C -0.3880(15) -0.0377(13) 0.0167(14) 0.083(4) Uani 0.25 1 d G U P B -2
H1M H -0.4647 -0.0753 0.0029 0.100 Uiso 0.25 1 calc R U P B -2
C1N C -0.3023(17) -0.0803(10) 0.0619(12) 0.083(4) Uani 0.25 1 d G U P B -2
H1N H -0.3210 -0.1471 0.0788 0.099 Uiso 0.25 1 calc R U P B -2

loop_
_atom_site_aniso_label
_atom_site_aniso_U_11
_atom_site_aniso_U_22
_atom_site_aniso_U_33
_atom_site_aniso_U_23
_atom_site_aniso_U_13
_atom_site_aniso_U_12
Mo1 0.0301(2) 0.0306(2) 0.0261(2) 0.00513(15) 0.00850(15) 0.00369(16)
O1 0.0354(19) 0.0384(19) 0.039(2) 0.0089(16) 0.0093(16) 0.0055(15)
N1 0.0240(18) 0.0251(19) 0.0186(17) 0.0036(14) 0.0051(14) 0.0038(15)
N2 0.0228(18) 0.0251(18) 0.0180(17) 0.0035(14) 0.0057(14) 0.0040(14)
N3 0.0207(17) 0.0232(18) 0.0170(17) 0.0030(14) 0.0071(14) 0.0040(14)
N4 0.0217(17) 0.0209(17) 0.0175(17) 0.0024(14) 0.0067(14) 0.0033(14)
C1 0.025(2) 0.032(2) 0.017(2) 0.0025(17) 0.0067(17) 0.0056(18)
C2 0.022(2) 0.028(2) 0.019(2) 0.0036(17) 0.0084(17) 0.0040(17)
C3 0.031(2) 0.033(2) 0.017(2) 0.0055(18) 0.0085(18) 0.0036(19)
C4 0.030(2) 0.028(2) 0.022(2) 0.0071(18) 0.0104(18) 0.0046(19)
C5 0.020(2) 0.025(2) 0.023(2) 0.0061(17) 0.0076(17) 0.0031(17)
C6 0.021(2) 0.023(2) 0.026(2) 0.0067(17) 0.0069(17) 0.0036(17)
C7 0.019(2) 0.024(2) 0.022(2) 0.0033(17) 0.0036(17) 0.0033(17)
C8 0.029(2) 0.023(2) 0.023(2) 0.0014(17) 0.0059(18) 0.0003(18)
C9 0.029(2) 0.026(2) 0.019(2) 0.0008(17) 0.0037(18) 0.0026(18)
C10 0.022(2) 0.028(2) 0.019(2) 0.0013(17) 0.0061(17) 0.0051(17)
C11 0.020(2) 0.029(2) 0.018(2) 0.0036(17) 0.0067(16) 0.0068(17)
C12 0.020(2) 0.028(2) 0.020(2) 0.0051(17) 0.0075(17) 0.0057(17)
C13 0.032(2) 0.029(2) 0.021(2) 0.0064(18) 0.0093(18) 0.0051(19)
C14 0.029(2) 0.026(2) 0.025(2) 0.0084(18) 0.0115(18) 0.0051(18)
C15 0.022(2) 0.025(2) 0.024(2) 0.0067(17) 0.0072(17) 0.0039(17)
C16 0.022(2) 0.024(2) 0.024(2) 0.0046(17) 0.0060(17) 0.0026(17)
C17 0.025(2) 0.020(2) 0.023(2) 0.0029(17) 0.0027(17) 0.0022(17)
C18 0.035(3) 0.026(2) 0.025(2) 0.0020(18) 0.0023(19) 0.0015(19)
C19 0.037(3) 0.029(2) 0.019(2) -0.0018(18) 0.0024(19) 0.006(2)
C20 0.027(2) 0.027(2) 0.020(2) -0.0009(17) 0.0069(18) 0.0052(18)
C21 0.030(2) 0.026(2) 0.020(2) 0.0032(17) 0.0057(18) 0.0031(18)
C22 0.033(2) 0.032(2) 0.022(2) 0.0040(18) 0.0100(19) 0.008(2)
C23 0.046(3) 0.042(3) 0.026(2) 0.003(2) 0.015(2) 0.016(2)
C24 0.053(3) 0.036(3) 0.020(2) -0.0018(19) 0.005(2) 0.015(2)
C25 0.039(3) 0.034(3) 0.023(2) 0.0000(19) -0.003(2) 0.011(2)
C26 0.034(2) 0.026(2) 0.024(2) 0.0014(18) 0.0031(19) 0.0062(19)
C27 0.034(3) 0.053(3) 0.032(3) 0.004(2) 0.012(2) 0.014(2)
C28 0.076(4) 0.062(4) 0.020(3) 0.000(2) 0.003(3) 0.031(3)
C29 0.027(2) 0.041(3) 0.032(3) 0.006(2) 0.008(2) 0.007(2)
C30 0.027(2) 0.025(2) 0.021(2) 0.0054(17) 0.0080(18) 0.0006(18)
C31 0.038(3) 0.026(2) 0.028(2) 0.0069(19) 0.009(2) 0.004(2)
C32 0.055(3) 0.028(3) 0.041(3) 0.011(2) 0.013(3) 0.006(2)
C33 0.058(4) 0.030(3) 0.050(3) 0.009(2) 0.016(3) -0.009(3)
C34 0.038(3) 0.044(3) 0.047(3) 0.006(3) 0.013(2) -0.011(2)
C35 0.029(2) 0.038(3) 0.034(3) 0.007(2) 0.011(2) -0.001(2)
C36 0.034(3) 0.037(3) 0.038(3) 0.009(2) 0.004(2) 0.010(2)
C37 0.088(6) 0.043(4) 0.088(6) 0.021(4) 0.026(5) -0.015(4)
C38 0.026(3) 0.060(4) 0.053(3) 0.014(3) 0.009(2) 0.005(2)
C39 0.025(2) 0.023(2) 0.018(2) 0.0042(16) 0.0069(17) 0.0029(17)
C40 0.024(2) 0.024(2) 0.021(2) 0.0028(17) 0.0075(17) 0.0031(17)
C41 0.026(2) 0.027(2) 0.024(2) 0.0020(17) 0.0120(18) 0.0019(18)
C42 0.031(2) 0.026(2) 0.021(2) 0.0025(17) 0.0097(18) -0.0008(19)
C43 0.027(2) 0.039(3) 0.020(2) 0.0047(19) 0.0028(18) 0.004(2)
C44 0.025(2) 0.035(2) 0.024(2) 0.0041(19) 0.0061(18) 0.0074(19)
C45 0.027(2) 0.041(3) 0.025(2) 0.003(2) 0.0074(19) 0.009(2)
C46 0.043(3) 0.049(3) 0.021(2) 0.002(2) 0.012(2) 0.003(2)
C47 0.030(3) 0.073(4) 0.027(3) 0.000(3) 0.007(2) 0.018(3)
C48 0.028(2) 0.024(2) 0.024(2) 0.0027(18) 0.0077(18) 0.0006(18)
C49 0.027(2) 0.025(2) 0.026(2) 0.0041(18) 0.0044(18) 0.0016(18)
C50 0.033(3) 0.027(2) 0.035(3) 0.007(2) 0.005(2) 0.005(2)
C51 0.036(3) 0.027(2) 0.036(3) 0.010(2) 0.011(2) 0.002(2)
C52 0.029(2) 0.032(3) 0.043(3) 0.007(2) 0.009(2) -0.002(2)
C53 0.029(2) 0.029(2) 0.037(3) 0.007(2) 0.008(2) 0.0043(19)
C54 0.024(2) 0.028(2) 0.047(3) 0.003(2) 0.002(2) 0.0029(19)
C55 0.043(3) 0.029(3) 0.056(3) 0.015(2) 0.011(3) 0.000(2)
C56 0.029(3) 0.037(3) 0.071(4) 0.009(3) 0.003(3) 0.001(2)
C1A 0.186(15) 0.077(9) 0.064(9) -0.032(7) -0.017(10) -0.018(11)
C1B 0.184(15) 0.071(9) 0.060(8) -0.034(6) -0.017(10) -0.019(10)
C1C 0.184(15) 0.071(9) 0.059(8) -0.035(6) -0.017(10) -0.019(10)
C1D 0.184(15) 0.071(9) 0.059(8) -0.035(6) -0.016(10) -0.018(10)
C1E 0.184(15) 0.071(9) 0.060(8) -0.034(6) -0.015(10) -0.018(10)
C1F 0.185(15) 0.072(9) 0.061(8) -0.034(6) -0.015(10) -0.018(10)
C1G 0.185(15) 0.072(9) 0.061(8) -0.034(6) -0.016(10) -0.019(10)
C1H 0.135(12) 0.032(6) 0.077(8) 0.003(6) -0.015(8) 0.007(7)
C1I 0.133(11) 0.031(5) 0.072(8) 0.003(5) -0.013(7) 0.007(6)
C1J 0.133(11) 0.031(5) 0.072(8) 0.004(5) -0.013(7) 0.007(6)
C1K 0.133(11) 0.031(5) 0.072(8) 0.004(5) -0.012(7) 0.007(6)
C1L 0.133(11) 0.031(5) 0.072(8) 0.004(5) -0.012(7) 0.007(6)
C1M 0.134(11) 0.032(5) 0.072(8) 0.004(5) -0.013(7) 0.007(6)
C1N 0.133(11) 0.031(5) 0.072(8) 0.003(5) -0.013(7) 0.007(6)

loop_
_atom_type_symbol
_atom_type_description
_atom_type_scat_dispersion_real
_atom_type_scat_dispersion_imag
_atom_type_scat_source
C C 0.0181 0.0091 'International Tables Vol C Tables 4.2.6.8 and 6.1.1.4'
H H 0.0000 0.0000 'International Tables Vol C Tables 4.2.6.8 and 6.1.1.4'
Mo Mo -0.0483 2.7339 'International Tables Vol C Tables 4.2.6.8 and 6.1.1.4'
N N 0.0311 0.0180 'International Tables Vol C Tables 4.2.6.8 and 6.1.1.4'
O O 0.0492 0.0322 'International Tables Vol C Tables 4.2.6.8 and 6.1.1.4'

loop_
_geom_angle_atom_site_label_1
_geom_angle_atom_site_label_2
_geom_angle_atom_site_label_3
_geom_angle
_geom_angle_site_symmetry_1
_geom_angle_site_symmetry_3
_geom_angle_publ_flag
O1 Mo1 N2 105.84(16) . . ?
O1 Mo1 N3 106.64(16) . . ?
N2 Mo1 N3 85.56(14) . . ?
O1 Mo1 N4 109.14(15) . . ?
N2 Mo1 N4 145.02(14) . . ?
N3 Mo1 N4 84.59(13) . . ?
O1 Mo1 N1 108.09(16) . . ?
N2 Mo1 N1 84.86(14) . . ?
N3 Mo1 N1 145.27(14) . . ?
N4 Mo1 N1 84.41(13) . . ?
C17 N1 C20 106.8(4) . . ?
C17 N1 Mo1 126.7(3) . . ?
C20 N1 Mo1 124.5(3) . . ?
C5 N2 C2 106.9(3) . . ?
C5 N2 Mo1 125.5(3) . . ?
C2 N2 Mo1 124.7(3) . . ?
C7 N3 C10 106.1(3) . . ?
C7 N3 Mo1 126.4(3) . . ?
C10 N3 Mo1 125.7(3) . . ?
C15 N4 C12 106.7(3) . . ?
C15 N4 Mo1 126.7(3) . . ?
C12 N4 Mo1 124.7(3) . . ?
C20 C1 C2 124.3(4) . . ?
C20 C1 C21 118.7(4) . . ?
C2 C1 C21 117.0(4) . . ?
N2 C2 C1 126.2(4) . . ?
N2 C2 C3 109.2(4) . . ?
C1 C2 C3 124.6(4) . . ?
C4 C3 C2 107.4(4) . . ?
C4 C3 H3 126.3 . . ?
C2 C3 H3 126.3 . . ?
C3 C4 C5 107.0(4) . . ?
C3 C4 H4 126.5 . . ?
C5 C4 H4 126.5 . . ?
N2 C5 C6 126.6(4) . . ?
N2 C5 C4 109.4(4) . . ?
C6 C5 C4 124.0(4) . . ?
C5 C6 C7 124.6(4) . . ?
C5 C6 C30 117.7(4) . . ?
C7 C6 C30 117.7(4) . . ?
N3 C7 C6 125.2(4) . . ?
N3 C7 C8 110.1(4) . . ?
C6 C7 C8 124.6(4) . . ?
C9 C8 C7 107.0(4) . . ?
C9 C8 H8 126.5 . . ?
C7 C8 H8 126.5 . . ?
C8 C9 C10 107.3(4) . . ?
C8 C9 H9 126.3 . . ?
C10 C9 H9 126.3 . . ?
N3 C10 C11 125.7(4) . . ?
N3 C10 C9 109.3(4) . . ?
C11 C10 C9 125.0(4) . . ?
C12 C11 C10 124.2(4) . . ?
C12 C11 C39 117.0(4) . . ?
C10 C11 C39 118.7(4) . . ?
N4 C12 C11 126.6(4) . . ?
N4 C12 C13 109.2(4) . . ?
C11 C12 C13 124.1(4) . . ?
C14 C13 C12 107.3(4) . . ?
C14 C13 H13 126.4 . . ?
C12 C13 H13 126.4 . . ?
C13 C14 C15 107.3(4) . . ?
C13 C14 H14 126.3 . . ?
C15 C14 H14 126.3 . . ?
N4 C15 C16 126.4(4) . . ?
N4 C15 C14 109.5(4) . . ?
C16 C15 C14 124.1(4) . . ?
C17 C16 C15 124.5(4) . . ?
C17 C16 C48 118.7(4) . . ?
C15 C16 C48 116.7(4) . . ?
N1 C17 C16 126.0(4) . . ?
N1 C17 C18 109.3(4) . . ?
C16 C17 C18 124.7(4) . . ?
C19 C18 C17 107.2(4) . . ?
C19 C18 H18 126.4 . . ?
C17 C18 H18 126.4 . . ?
C18 C19 C20 107.6(4) . . ?
C18 C19 H19 126.2 . . ?
C20 C19 H19 126.2 . . ?
N1 C20 C1 126.0(4) . . ?
N1 C20 C19 109.1(4) . . ?
C1 C20 C19 124.9(4) . . ?
C22 C21 C26 120.5(4) . . ?
C22 C21 C1 121.0(4) . . ?
C26 C21 C1 118.5(4) . . ?
C21 C22 C23 118.8(4) . . ?
C21 C22 C27 121.2(4) . . ?
C23 C22 C27 120.0(4) . . ?
C24 C23 C22 121.3(5) . . ?
C24 C23 H23 119.3 . . ?
C22 C23 H23 119.3 . . ?
C23 C24 C25 118.8(4) . . ?
C23 C24 C28 120.6(5) . . ?
C25 C24 C28 120.6(5) . . ?
C24 C25 C26 121.9(5) . . ?
C24 C25 H25 119.0 . . ?
C26 C25 H25 119.0 . . ?
C25 C26 C21 118.5(4) . . ?
C25 C26 C29 120.3(4) . . ?
C21 C26 C29 121.1(4) . . ?
C22 C27 H27A 109.5 . . ?
C22 C27 H27B 109.5 . . ?
H27A C27 H27B 109.5 . . ?
C22 C27 H27C 109.5 . . ?
H27A C27 H27C 109.5 . . ?
H27B C27 H27C 109.5 . . ?
C24 C28 H28A 109.5 . . ?
C24 C28 H28B 109.5 . . ?
H28A C28 H28B 109.5 . . ?
C24 C28 H28C 109.5 . . ?
H28A C28 H28C 109.5 . . ?
H28B C28 H28C 109.5 . . ?
C26 C29 H29A 109.5 . . ?
C26 C29 H29B 109.5 . . ?
H29A C29 H29B 109.5 . . ?
C26 C29 H29C 109.5 . . ?
H29A C29 H29C 109.5 . . ?
H29B C29 H29C 109.5 . . ?
C35 C30 C31 120.3(4) . . ?
C35 C30 C6 120.4(4) . . ?
C31 C30 C6 119.2(4) . . ?
C32 C31 C30 118.2(5) . . ?
C32 C31 C36 120.3(5) . . ?
C30 C31 C36 121.5(4) . . ?
C33 C32 C31 122.7(5) . . ?
C33 C32 H32 118.7 . . ?
C31 C32 H32 118.7 . . ?
C32 C33 C34 118.0(5) . . ?
C32 C33 C37 121.3(6) . . ?
C34 C33 C37 120.8(6) . . ?
C35 C34 C33 121.7(5) . . ?
C35 C34 H34 119.1 . . ?
C33 C34 H34 119.1 . . ?
C34 C35 C30 119.1(5) . . ?
C34 C35 C38 120.2(5) . . ?
C30 C35 C38 120.7(5) . . ?
C31 C36 H36A 109.5 . . ?
C31 C36 H36B 109.5 . . ?
H36A C36 H36B 109.5 . . ?
C31 C36 H36C 109.5 . . ?
H36A C36 H36C 109.5 . . ?
H36B C36 H36C 109.5 . . ?
C33 C37 H37A 109.5 . . ?
C33 C37 H37B 109.5 . . ?
H37A C37 H37B 109.5 . . ?
C33 C37 H37C 109.5 . . ?
H37A C37 H37C 109.5 . . ?
H37B C37 H37C 109.5 . . ?
C35 C38 H38A 109.5 . . ?
C35 C38 H38B 109.5 . . ?
H38A C38 H38B 109.5 . . ?
C35 C38 H38C 109.5 . . ?
H38A C38 H38C 109.5 . . ?
H38B C38 H38C 109.5 . . ?
C44 C39 C40 119.8(4) . . ?
C44 C39 C11 121.0(4) . . ?
C40 C39 C11 119.0(4) . . ?
C39 C40 C41 119.2(4) . . ?
C39 C40 C45 121.4(4) . . ?
C41 C40 C45 119.4(4) . . ?
C42 C41 C40 121.3(4) . . ?
C42 C41 H41 119.3 . . ?
C40 C41 H41 119.3 . . ?
C41 C42 C43 118.8(4) . . ?
C41 C42 C46 120.1(4) . . ?
C43 C42 C46 121.1(4) . . ?
C44 C43 C42 121.5(4) . . ?
C44 C43 H43 119.3 . . ?
C42 C43 H43 119.3 . . ?
C43 C44 C39 119.4(4) . . ?
C43 C44 C47 120.3(4) . . ?
C39 C44 C47 120.3(4) . . ?
C40 C45 H45A 109.5 . . ?
C40 C45 H45B 109.5 . . ?
H45A C45 H45B 109.5 . . ?
C40 C45 H45C 109.5 . . ?
H45A C45 H45C 109.5 . . ?
H45B C45 H45C 109.5 . . ?
C42 C46 H46A 109.5 . . ?
C42 C46 H46B 109.5 . . ?
H46A C46 H46B 109.5 . . ?
C42 C46 H46C 109.5 . . ?
H46A C46 H46C 109.5 . . ?
H46B C46 H46C 109.5 . . ?
C44 C47 H47A 109.5 . . ?
C44 C47 H47B 109.5 . . ?
H47A C47 H47B 109.5 . . ?
C44 C47 H47C 109.5 . . ?
H47A C47 H47C 109.5 . . ?
H47B C47 H47C 109.5 . . ?
C49 C48 C53 119.9(4) . . ?
C49 C48 C16 118.7(4) . . ?
C53 C48 C16 121.4(4) . . ?
C50 C49 C48 119.0(4) . . ?
C50 C49 C54 119.9(4) . . ?
C48 C49 C54 121.1(4) . . ?
C51 C50 C49 122.2(5) . . ?
C51 C50 H50 118.9 . . ?
C49 C50 H50 118.9 . . ?
C50 C51 C52 117.9(4) . . ?
C50 C51 C55 120.1(5) . . ?
C52 C51 C55 122.0(5) . . ?
C51 C52 C53 122.3(5) . . ?
C51 C52 H52 118.8 . . ?
C53 C52 H52 118.8 . . ?
C52 C53 C48 118.7(4) . . ?
C52 C53 C56 120.1(4) . . ?
C48 C53 C56 121.2(4) . . ?
C49 C54 H54A 109.5 . . ?
C49 C54 H54B 109.5 . . ?
H54A C54 H54B 109.5 . . ?
C49 C54 H54C 109.5 . . ?
H54A C54 H54C 109.5 . . ?
H54B C54 H54C 109.5 . . ?
C51 C55 H55A 109.5 . . ?
C51 C55 H55B 109.5 . . ?
H55A C55 H55B 109.5 . . ?
C51 C55 H55C 109.5 . . ?
H55A C55 H55C 109.5 . . ?
H55B C55 H55C 109.5 . . ?
C53 C56 H56A 109.5 . . ?
C53 C56 H56B 109.5 . . ?
H56A C56 H56B 109.5 . . ?
C53 C56 H56C 109.5 . . ?
H56A C56 H56C 109.5 . . ?
H56B C56 H56C 109.5 . . ?
C1B C1A H1AA 109.5 . . ?
C1B C1A H1AB 109.5 . . ?
H1AA C1A H1AB 109.5 . . ?
C1B C1A H1AC 109.5 . . ?
H1AA C1A H1AC 109.5 . . ?
H1AB C1A H1AC 109.5 . . ?
C1C C1B C1G 118.2 . . ?
C1C C1B C1A 120.9 . . ?
C1G C1B C1A 120.9 . . ?
C1D C1C C1B 121.1 . . ?
C1D C1C H1C 119.5 . . ?
C1B C1C H1C 119.5 . . ?
C1E C1D C1C 120.1 . . ?
C1E C1D H1D 119.9 . . ?
C1C C1D H1D 119.9 . . ?
C1F C1E C1D 119.5 . . ?
C1F C1E H1E 120.3 . . ?
C1D C1E H1E 120.3 . . ?
C1E C1F C1G 120.1 . . ?
C1E C1F H1F 119.9 . . ?
C1G C1F H1F 119.9 . . ?
C1F C1G C1B 121.0 . . ?
C1F C1G H1G 119.5 . . ?
C1B C1G H1G 119.5 . . ?
C1I C1H H1HA 109.5 . . ?
C1I C1H H1HB 109.5 . . ?
H1HA C1H H1HB 109.5 . . ?
C1I C1H H1HC 109.5 . . ?
H1HA C1H H1HC 109.5 . . ?
H1HB C1H H1HC 109.5 . . ?
C1J C1I C1N 118.2 . . ?
C1J C1I C1H 120.9 . . ?
C1N C1I C1H 120.9 . . ?
C1K C1J C1I 121.1 . . ?
C1K C1J H1J 119.5 . . ?
C1I C1J H1J 119.5 . . ?
C1J C1K C1L 120.1 . . ?
C1J C1K H1K 119.9 . . ?
C1L C1K H1K 119.9 . . ?
C1K C1L C1M 119.4 . . ?
C1K C1L H1L 120.3 . . ?
C1M C1L H1L 120.3 . . ?
C1N C1M C1L 120.1 . . ?
C1N C1M H1M 119.9 . . ?
C1L C1M H1M 119.9 . . ?
C1M C1N C1I 121.1 . . ?
C1M C1N H1N 119.5 . . ?
C1I C1N H1N 119.5 . . ?

loop_
_geom_bond_atom_site_label_1
_geom_bond_atom_site_label_2
_geom_bond_distance
_geom_bond_site_symmetry_2
_geom_bond_publ_flag
Mo1 O1 1.656(4) . ?
Mo1 N2 2.109(3) . ?
Mo1 N3 2.124(4) . ?
Mo1 N4 2.136(3) . ?
Mo1 N1 2.140(4) . ?
N1 C17 1.379(6) . ?
N1 C20 1.381(6) . ?
N2 C5 1.372(6) . ?
N2 C2 1.379(5) . ?
N3 C7 1.370(6) . ?
N3 C10 1.388(5) . ?
N4 C15 1.375(6) . ?
N4 C12 1.379(5) . ?
C1 C20 1.389(6) . ?
C1 C2 1.398(6) . ?
C1 C21 1.501(6) . ?
C2 C3 1.440(6) . ?
C3 C4 1.356(7) . ?
C3 H3 0.9500 . ?
C4 C5 1.445(6) . ?
C4 H4 0.9500 . ?
C5 C6 1.392(6) . ?
C6 C7 1.412(6) . ?
C6 C30 1.499(6) . ?
C7 C8 1.427(6) . ?
C8 C9 1.360(6) . ?
C8 H8 0.9500 . ?
C9 C10 1.429(6) . ?
C9 H9 0.9500 . ?
C10 C11 1.399(6) . ?
C11 C12 1.389(6) . ?
C11 C39 1.502(6) . ?
C12 C13 1.437(6) . ?
C13 C14 1.355(7) . ?
C13 H13 0.9500 . ?
C14 C15 1.433(6) . ?
C14 H14 0.9500 . ?
C15 C16 1.395(6) . ?
C16 C17 1.393(6) . ?
C16 C48 1.495(6) . ?
C17 C18 1.441(6) . ?
C18 C19 1.356(7) . ?
C18 H18 0.9500 . ?
C19 C20 1.439(6) . ?
C19 H19 0.9500 . ?
C21 C22 1.393(7) . ?
C21 C26 1.407(7) . ?
C22 C23 1.408(7) . ?
C22 C27 1.506(7) . ?
C23 C24 1.382(8) . ?
C23 H23 0.9500 . ?
C24 C25 1.383(8) . ?
C24 C28 1.513(7) . ?
C25 C26 1.393(7) . ?
C25 H25 0.9500 . ?
C26 C29 1.513(7) . ?
C27 H27A 0.9800 . ?
C27 H27B 0.9800 . ?
C27 H27C 0.9800 . ?
C28 H28A 0.9800 . ?
C28 H28B 0.9800 . ?
C28 H28C 0.9800 . ?
C29 H29A 0.9800 . ?
C29 H29B 0.9800 . ?
C29 H29C 0.9800 . ?
C30 C35 1.403(7) . ?
C30 C31 1.408(7) . ?
C31 C32 1.396(7) . ?
C31 C36 1.489(7) . ?
C32 C33 1.374(9) . ?
C32 H32 0.9500 . ?
C33 C34 1.404(9) . ?
C33 C37 1.508(8) . ?
C34 C35 1.382(7) . ?
C34 H34 0.9500 . ?
C35 C38 1.511(8) . ?
C36 H36A 0.9800 . ?
C36 H36B 0.9800 . ?
C36 H36C 0.9800 . ?
C37 H37A 0.9800 . ?
C37 H37B 0.9800 . ?
C37 H37C 0.9800 . ?
C38 H38A 0.9800 . ?
C38 H38B 0.9800 . ?
C38 H38C 0.9800 . ?
C39 C44 1.400(6) . ?
C39 C40 1.400(6) . ?
C40 C41 1.401(6) . ?
C40 C45 1.509(6) . ?
C41 C42 1.379(7) . ?
C41 H41 0.9500 . ?
C42 C43 1.389(7) . ?
C42 C46 1.513(6) . ?
C43 C44 1.388(6) . ?
C43 H43 0.9500 . ?
C44 C47 1.511(7) . ?
C45 H45A 0.9800 . ?
C45 H45B 0.9800 . ?
C45 H45C 0.9800 . ?
C46 H46A 0.9800 . ?
C46 H46B 0.9800 . ?
C46 H46C 0.9800 . ?
C47 H47A 0.9800 . ?
C47 H47B 0.9800 . ?
C47 H47C 0.9800 . ?
C48 C49 1.399(7) . ?
C48 C53 1.409(7) . ?
C49 C50 1.393(6) . ?
C49 C54 1.510(6) . ?
C50 C51 1.383(7) . ?
C50 H50 0.9500 . ?
C51 C52 1.387(7) . ?
C51 C55 1.504(7) . ?
C52 C53 1.389(7) . ?
C52 H52 0.9500 . ?
C53 C56 1.505(7) . ?
C54 H54A 0.9800 . ?
C54 H54B 0.9800 . ?
C54 H54C 0.9800 . ?
C55 H55A 0.9800 . ?
C55 H55B 0.9800 . ?
C55 H55C 0.9800 . ?
C56 H56A 0.9800 . ?
C56 H56B 0.9800 . ?
C56 H56C 0.9800 . ?
C1A C1B 1.4997 . ?
C1A H1AA 0.9800 . ?
C1A H1AB 0.9800 . ?
C1A H1AC 0.9800 . ?
C1B C1C 1.3919 . ?
C1B C1G 1.3921 . ?
C1C C1D 1.3869 . ?
C1C H1C 0.9500 . ?
C1D C1E 1.3866 . ?
C1D H1D 0.9500 . ?
C1E C1F 1.3862 . ?
C1E H1E 0.9500 . ?
C1F C1G 1.3871 . ?
C1F H1F 0.9500 . ?
C1G H1G 0.9500 . ?
C1H C1I 1.4993 . ?
C1H H1HA 0.9800 . ?
C1H H1HB 0.9800 . ?
C1H H1HC 0.9800 . ?
C1I C1J 1.3920 . ?
C1I C1N 1.3922 . ?
C1J C1K 1.3869 . ?
C1J H1J 0.9500 . ?
C1K C1L 1.3870 . ?
C1K H1K 0.9500 . ?
C1L C1M 1.3872 . ?
C1L H1L 0.9500 . ?
C1M C1N 1.3870 . ?
C1M H1M 0.9500 . ?
C1N H1N 0.9500 . ?

loop_
_geom_torsion_atom_site_label_1
_geom_torsion_atom_site_label_2
_geom_torsion_atom_site_label_3
_geom_torsion_atom_site_label_4
_geom_torsion
_geom_torsion_site_symmetry_1
_geom_torsion_site_symmetry_2
_geom_torsion_site_symmetry_3
_geom_torsion_site_symmetry_4
_geom_torsion_publ_flag
C5 N2 C2 C1 177.5(4) . . . . ?
Mo1 N2 C2 C1 -20.9(6) . . . . ?
C5 N2 C2 C3 0.2(5) . . . . ?
Mo1 N2 C2 C3 161.8(3) . . . . ?
C20 C1 C2 N2 -4.6(7) . . . . ?
C21 C1 C2 N2 174.3(4) . . . . ?
C20 C1 C2 C3 172.3(4) . . . . ?
C21 C1 C2 C3 -8.8(7) . . . . ?
N2 C2 C3 C4 0.3(5) . . . . ?
C1 C2 C3 C4 -177.0(4) . . . . ?
C2 C3 C4 C5 -0.7(5) . . . . ?
C2 N2 C5 C6 179.9(4) . . . . ?
Mo1 N2 C5 C6 18.5(6) . . . . ?
C2 N2 C5 C4 -0.7(5) . . . . ?
Mo1 N2 C5 C4 -162.1(3) . . . . ?
C3 C4 C5 N2 0.9(5) . . . . ?
C3 C4 C5 C6 -179.6(4) . . . . ?
N2 C5 C6 C7 1.1(7) . . . . ?
C4 C5 C6 C7 -178.2(4) . . . . ?
N2 C5 C6 C30 -177.5(4) . . . . ?
C4 C5 C6 C30 3.1(6) . . . . ?
C10 N3 C7 C6 179.6(4) . . . . ?
Mo1 N3 C7 C6 -14.9(6) . . . . ?
C10 N3 C7 C8 1.3(5) . . . . ?
Mo1 N3 C7 C8 166.8(3) . . . . ?
C5 C6 C7 N3 -3.0(7) . . . . ?
C30 C6 C7 N3 175.6(4) . . . . ?
C5 C6 C7 C8 175.0(4) . . . . ?
C30 C6 C7 C8 -6.4(7) . . . . ?
N3 C7 C8 C9 -1.7(5) . . . . ?
C6 C7 C8 C9 -180.0(4) . . . . ?
C7 C8 C9 C10 1.3(5) . . . . ?
C7 N3 C10 C11 -178.2(4) . . . . ?
Mo1 N3 C10 C11 16.1(6) . . . . ?
C7 N3 C10 C9 -0.5(5) . . . . ?
Mo1 N3 C10 C9 -166.1(3) . . . . ?
C8 C9 C10 N3 -0.6(5) . . . . ?
C8 C9 C10 C11 177.2(4) . . . . ?
N3 C10 C11 C12 6.8(7) . . . . ?
C9 C10 C11 C12 -170.6(4) . . . . ?
N3 C10 C11 C39 -175.2(4) . . . . ?
C9 C10 C11 C39 7.4(6) . . . . ?
C15 N4 C12 C11 175.6(4) . . . . ?
Mo1 N4 C12 C11 -19.6(6) . . . . ?
C15 N4 C12 C13 -1.5(5) . . . . ?
Mo1 N4 C12 C13 163.3(3) . . . . ?
C10 C11 C12 N4 -4.8(7) . . . . ?
C39 C11 C12 N4 177.2(4) . . . . ?
C10 C11 C12 C13 171.9(4) . . . . ?
C39 C11 C12 C13 -6.1(6) . . . . ?
N4 C12 C13 C14 2.0(5) . . . . ?
C11 C12 C13 C14 -175.2(4) . . . . ?
C12 C13 C14 C15 -1.6(5) . . . . ?
C12 N4 C15 C16 -179.1(4) . . . . ?
Mo1 N4 C15 C16 16.5(6) . . . . ?
C12 N4 C15 C14 0.5(5) . . . . ?
Mo1 N4 C15 C14 -163.9(3) . . . . ?
C13 C14 C15 N4 0.7(5) . . . . ?
C13 C14 C15 C16 -179.6(4) . . . . ?
N4 C15 C16 C17 0.2(7) . . . . ?
C14 C15 C16 C17 -179.4(4) . . . . ?
N4 C15 C16 C48 176.7(4) . . . . ?
C14 C15 C16 C48 -2.9(6) . . . . ?
C20 N1 C17 C16 178.6(4) . . . . ?
Mo1 N1 C17 C16 -17.0(6) . . . . ?
C20 N1 C17 C18 0.2(5) . . . . ?
Mo1 N1 C17 C18 164.6(3) . . . . ?
C15 C16 C17 N1 0.1(7) . . . . ?
C48 C16 C17 N1 -176.3(4) . . . . ?
C15 C16 C17 C18 178.3(4) . . . . ?
C48 C16 C17 C18 1.8(7) . . . . ?
N1 C17 C18 C19 -0.7(5) . . . . ?
C16 C17 C18 C19 -179.1(4) . . . . ?
C17 C18 C19 C20 0.9(5) . . . . ?
C17 N1 C20 C1 -178.0(4) . . . . ?
Mo1 N1 C20 C1 17.1(6) . . . . ?
C17 N1 C20 C19 0.3(5) . . . . ?
Mo1 N1 C20 C19 -164.5(3) . . . . ?
C2 C1 C20 N1 6.4(7) . . . . ?
C21 C1 C20 N1 -172.5(4) . . . . ?
C2 C1 C20 C19 -171.7(4) . . . . ?
C21 C1 C20 C19 9.4(7) . . . . ?
C18 C19 C20 N1 -0.8(5) . . . . ?
C18 C19 C20 C1 177.6(5) . . . . ?
C20 C1 C21 C22 -102.3(5) . . . . ?
C2 C1 C21 C22 78.7(6) . . . . ?
C20 C1 C21 C26 79.9(6) . . . . ?
C2 C1 C21 C26 -99.1(5) . . . . ?
C26 C21 C22 C23 4.1(7) . . . . ?
C1 C21 C22 C23 -173.6(4) . . . . ?
C26 C21 C22 C27 -175.3(5) . . . . ?
C1 C21 C22 C27 6.9(7) . . . . ?
C21 C22 C23 C24 -0.9(8) . . . . ?
C27 C22 C23 C24 178.6(5) . . . . ?
C22 C23 C24 C25 -1.8(8) . . . . ?
C22 C23 C24 C28 178.3(5) . . . . ?
C23 C24 C25 C26 1.2(8) . . . . ?
C28 C24 C25 C26 -178.9(5) . . . . ?
C24 C25 C26 C21 2.0(7) . . . . ?
C24 C25 C26 C29 -177.6(5) . . . . ?
C22 C21 C26 C25 -4.7(7) . . . . ?
C1 C21 C26 C25 173.1(4) . . . . ?
C22 C21 C26 C29 175.0(4) . . . . ?
C1 C21 C26 C29 -7.2(7) . . . . ?
C5 C6 C30 C35 -99.8(5) . . . . ?
C7 C6 C30 C35 81.5(6) . . . . ?
C5 C6 C30 C31 78.5(5) . . . . ?
C7 C6 C30 C31 -100.2(5) . . . . ?
C35 C30 C31 C32 -0.5(7) . . . . ?
C6 C30 C31 C32 -178.8(4) . . . . ?
C35 C30 C31 C36 178.3(5) . . . . ?
C6 C30 C31 C36 0.0(7) . . . . ?
C30 C31 C32 C33 -0.1(8) . . . . ?
C36 C31 C32 C33 -178.9(5) . . . . ?
C31 C32 C33 C34 0.6(9) . . . . ?
C31 C32 C33 C37 -178.7(6) . . . . ?
C32 C33 C34 C35 -0.5(9) . . . . ?
C37 C33 C34 C35 178.8(6) . . . . ?
C33 C34 C35 C30 0.0(8) . . . . ?
C33 C34 C35 C38 179.5(5) . . . . ?
C31 C30 C35 C34 0.6(7) . . . . ?
C6 C30 C35 C34 178.9(5) . . . . ?
C31 C30 C35 C38 -179.0(5) . . . . ?
C6 C30 C35 C38 -0.7(7) . . . . ?
C12 C11 C39 C44 87.6(5) . . . . ?
C10 C11 C39 C44 -90.5(5) . . . . ?
C12 C11 C39 C40 -88.6(5) . . . . ?
C10 C11 C39 C40 93.3(5) . . . . ?
C44 C39 C40 C41 0.0(6) . . . . ?
C11 C39 C40 C41 176.2(4) . . . . ?
C44 C39 C40 C45 -176.6(4) . . . . ?
C11 C39 C40 C45 -0.4(6) . . . . ?
C39 C40 C41 C42 -0.7(7) . . . . ?
C45 C40 C41 C42 176.0(4) . . . . ?
C40 C41 C42 C43 1.0(7) . . . . ?
C40 C41 C42 C46 -178.3(4) . . . . ?
C41 C42 C43 C44 -0.6(7) . . . . ?
C46 C42 C43 C44 178.6(5) . . . . ?
C42 C43 C44 C39 -0.1(7) . . . . ?
C42 C43 C44 C47 -179.4(5) . . . . ?
C40 C39 C44 C43 0.4(7) . . . . ?
C11 C39 C44 C43 -175.8(4) . . . . ?
C40 C39 C44 C47 179.7(5) . . . . ?
C11 C39 C44 C47 3.5(7) . . . . ?
C17 C16 C48 C49 99.9(5) . . . . ?
C15 C16 C48 C49 -76.8(5) . . . . ?
C17 C16 C48 C53 -82.2(6) . . . . ?
C15 C16 C48 C53 101.1(5) . . . . ?
C53 C48 C49 C50 -0.9(7) . . . . ?
C16 C48 C49 C50 177.0(4) . . . . ?
C53 C48 C49 C54 179.7(5) . . . . ?
C16 C48 C49 C54 -2.4(7) . . . . ?
C48 C49 C50 C51 0.4(7) . . . . ?
C54 C49 C50 C51 179.9(5) . . . . ?
C49 C50 C51 C52 0.8(8) . . . . ?
C49 C50 C51 C55 179.7(5) . . . . ?
C50 C51 C52 C53 -1.6(8) . . . . ?
C55 C51 C52 C53 179.5(5) . . . . ?
C51 C52 C53 C48 1.1(8) . . . . ?
C51 C52 C53 C56 -178.7(5) . . . . ?
C49 C48 C53 C52 0.2(7) . . . . ?
C16 C48 C53 C52 -177.7(4) . . . . ?
C49 C48 C53 C56 180.0(5) . . . . ?
C16 C48 C53 C56 2.1(7) . . . . ?
C1G C1B C1C C1D 0.3 . . . . ?
C1A C1B C1C C1D -178.5 . . . . ?
C1B C1C C1D C1E -0.1 . . . . ?
C1C C1D C1E C1F -0.1 . . . . ?
C1D C1E C1F C1G 0.2 . . . . ?
C1E C1F C1G C1B 0.0 . . . . ?
C1C C1B C1G C1F -0.2 . . . . ?
C1A C1B C1G C1F 178.6 . . . . ?
C1N C1I C1J C1K 0.2 . . . . ?
C1H C1I C1J C1K -178.6 . . . . ?
C1I C1J C1K C1L 0.0 . . . . ?
C1J C1K C1L C1M -0.1 . . . . ?
C1K C1L C1M C1N 0.1 . . . . ?
C1L C1M C1N C1I 0.1 . . . . ?
C1J C1I C1N C1M -0.3 . . . . ?
C1H C1I C1N C1M 178.6 . . . . ?
